data_8000223
loop_
_publ_author_name
'Hery, Y.'
'Damien, D.'
'Haessler, M.'
'de Novion, C.H.'

_publ_section_title
;
 Arseniures de protactinium: Pa As2 et Pa3 As4
;
_journal_name_full 'Radiochemical and Radioanalytical Letters'
_journal_page_first 283
_journal_page_last 292
_journal_volume 32
_journal_year 1978
_chemical_formula_sum 'As2 Pa'
_chemical_name_systematic 'Pa As2'
_space_group_IT_number 129
_symmetry_space_group_name_Hall 'P 4ab 2ab -1ab'
_symmetry_space_group_name_H-M 'P 4/n m m :1'
_cell_angle_alpha 90
_cell_angle_beta 90
_cell_angle_gamma 90
_cell_formula_units_Z 2
_cell_length_a 3.968
_cell_length_b 3.968
_cell_length_c 8.127
_cell_volume 127.960
_citation_journal_id_ASTM RRALAZ
_cod_data_source_file Hery_RRALAZ_1978_694.cif
_cod_data_source_block As2Pa1
_cod_original_cell_volume 127.9598
_cod_original_sg_symbol_Hall '-P 4a 2a (x-1/4,y+1/4,z)'
_cod_original_formula_sum 'As2 Pa1'
_cod_database_code 8000223

loop_
_symmetry_equiv_pos_as_xyz
x,y,z
-y+1/2,x+1/2,z
-x,-y,z
y+1/2,-x+1/2,z
x+1/2,-y+1/2,-z
y,x,-z
-x+1/2,y+1/2,-z
-y,-x,-z
-x+1/2,-y+1/2,-z
y,-x,-z
x+1/2,y+1/2,-z
-y,x,-z
-x,y,z
-y+1/2,-x+1/2,z
x,-y,z
y+1/2,x+1/2,z

loop_
_atom_site_label
_atom_site_type_symbol
_atom_site_fract_x
_atom_site_fract_y
_atom_site_fract_z
_atom_site_occupancy
_atom_site_U_iso_or_equiv
As2 As 0 0.5 0.33 1 0.0
As1 As 0 0 0 1 0.0
Pa1 Pa 0 0.5 0.735 1 0.0
